data_1562563
loop_
_publ_author_name
'Connor, Bridget'
'Smaha, Rebecca'
'Li, Jiayi'
'Gold-Parker, Aryeh'
'Heyer, Alexander'
'Toney, Michael F.'
'Lee, Young'
'Karunadasa, Hemamala I.'

_publ_section_title
;
 Alloying a Single and a Double Perovskite: A Cu+/2+ Mixed-Valence Layered
 Halide Perovskite with Strong Optical Absorption
;
_journal_name_full 'Chemical Science'
_journal_paper_doi 10.1039/D1SC01159F
_journal_year 2021
_chemical_formula_moiety '0.5(Cl8 Cu1.67 In0.33), 2(C6 H7 Cl N)'
_chemical_formula_sum 'C12 H14 Cl6 Cu0.83 In0.17 N2'
_chemical_formula_weight 471.21
_space_group_crystal_system monoclinic
_space_group_IT_number 14
_space_group_name_Hall '-P 2ybc'
_space_group_name_H-M_alt 'P 1 21/c 1'
_atom_sites_solution_hydrogens geom
_atom_sites_solution_primary iterative
_audit_creation_date 2020-06-27
_audit_creation_method
;
Olex2 1.2
(compiled 2018.05.29 svn.r3508 for OlexSys, GUI svn.r5506)
;
_audit_update_record
;
2020-12-13 deposited with the CCDC.	2021-05-14 downloaded from the CCDC.
;
_cell_angle_alpha 90
_cell_angle_beta 102.684(2)
_cell_angle_gamma 90
_cell_formula_units_Z 2
_cell_length_a 16.4410(8)
_cell_length_b 7.5928(4)
_cell_length_c 7.3130(4)
_cell_measurement_reflns_used 9917
_cell_measurement_temperature 300
_cell_measurement_theta_max 31.45
_cell_measurement_theta_min 2.75
_cell_volume 890.63(8)
_computing_cell_refinement 'SAINT V8.38A (?, 2016)'
_computing_data_reduction 'SAINT V8.38A (?, 2016)'
_computing_molecular_graphics 'Olex2 (Dolomanov et al., 2009)'
_computing_publication_material 'Olex2 (Dolomanov et al., 2009)'
_computing_structure_refinement 'ShelXL (Sheldrick, 2015)'
_computing_structure_solution 'olex2.solve (Bourhis et al., 2015)'
_diffrn_ambient_temperature 300
_diffrn_detector_area_resol_mean 7.39
_diffrn_measured_fraction_theta_full 0.999
_diffrn_measured_fraction_theta_max 0.999
_diffrn_measurement_device_type 'Bruker D8 with PHOTON II detector'
_diffrn_measurement_method '\f and \w shutterless scans'
_diffrn_radiation_monochromator 'silicon 111'
_diffrn_radiation_type synchrotron
_diffrn_radiation_wavelength 0.7288
_diffrn_reflns_av_R_equivalents 0.0335
_diffrn_reflns_av_unetI/netI 0.0207
_diffrn_reflns_Laue_measured_fraction_full 0.999
_diffrn_reflns_Laue_measured_fraction_max 0.999
_diffrn_reflns_limit_h_max 23
_diffrn_reflns_limit_h_min -23
_diffrn_reflns_limit_k_max 10
_diffrn_reflns_limit_k_min -10
_diffrn_reflns_limit_l_max 10
_diffrn_reflns_limit_l_min -10
_diffrn_reflns_number 29270
_diffrn_reflns_point_group_measured_fraction_full 0.999
_diffrn_reflns_point_group_measured_fraction_max 0.999
_diffrn_reflns_theta_full 25.930
_diffrn_reflns_theta_max 30.879
_diffrn_reflns_theta_min 2.604
_diffrn_source
;
Advanced Light Source, station 12.2.1
;
_diffrn_standards_number 0
_exptl_absorpt_coefficient_mu 2.274
_exptl_absorpt_correction_T_max 0.4337
_exptl_absorpt_correction_T_min 0.3739
_exptl_absorpt_correction_type multi-scan
_exptl_absorpt_process_details
'SADABS-2016/2 (Bruker,2016/2) was used for absorption correction. wR2(int) was 0.1466 before and 0.0524 after correction. The Ratio of minimum to maximum transmission is 0.8621. The \l/2 correction factor is Not present.'
_exptl_crystal_colour black
_exptl_crystal_colour_primary black
_exptl_crystal_density_diffrn 1.757
_exptl_crystal_description plate
_exptl_crystal_F_000 469
_exptl_crystal_size_max 0.13
_exptl_crystal_size_mid 0.085
_exptl_crystal_size_min 0.01
_refine_diff_density_max 1.031
_refine_diff_density_min -1.016
_refine_diff_density_rms 0.091
_refine_ls_extinction_method none
_refine_ls_goodness_of_fit_ref 1.091
_refine_ls_hydrogen_treatment constr
_refine_ls_matrix_type full
_refine_ls_number_parameters 136
_refine_ls_number_reflns 2613
_refine_ls_number_restraints 0
_refine_ls_restrained_S_all 1.091
_refine_ls_R_factor_all 0.0503
_refine_ls_R_factor_gt 0.0490
_refine_ls_shift/su_max 0.000
_refine_ls_shift/su_mean 0.000
_refine_ls_structure_factor_coef Fsqd
_refine_ls_weighting_details 'w=1/[\s^2^(Fo^2^)+(0.0326P)^2^+2.1047P] where P=(Fo^2^+2Fc^2^)/3'
_refine_ls_weighting_scheme calc
_refine_ls_wR_factor_gt 0.1244
_refine_ls_wR_factor_ref 0.1250
_reflns_Friedel_coverage 0.000
_reflns_number_gt 2494
_reflns_number_total 2613
_reflns_threshold_expression 'I > 2\s(I)'
_cod_data_source_file d1sc01159f2.cif
_cod_data_source_block p2_c_a
_cod_database_code 1562563
_shelx_shelxl_version_number 2018/3
_shelx_space_group_comment
;
The symmetry employed for this shelxl refinement is uniquely defined
by the following loop, which should always be used as a source of
symmetry information in preference to the above space-group names.
They are only intended as comments.
;
_shelx_estimated_absorpt_t_max 0.978
_shelx_estimated_absorpt_t_min 0.756
_olex2_refinement_description
;
1. Fixed Uiso
 At 1.2 times of:
  All C(H) groups, All N(H,H,H) groups
2. Shared sites
{Cu1, In01}
3. Uiso/Uaniso restraints and constraints
Uanis(Cu1) = Uanis(In01)
4. Others
 Sof(Cu1)=0.5*(1-FVAR(2))
 Sof(In01)=0.5*FVAR(2)
 Sof(C9)=Sof(H9)=Sof(C10)=Sof(H10)=Sof(C8)=Sof(H8)=Sof(C7)=Sof(H7)=1-FVAR(2)
 Sof(C5)=Sof(H5)=Sof(C6)=Sof(H6)=Sof(C3)=Sof(H3)=Sof(C2)=Sof(H2)=FVAR(2)
5.a Aromatic/amide H refined with riding coordinates:
 C5(H5), C6(H6), C3(H3), C2(H2), C9(H9), C10(H10), C8(H8), C7(H7)
5.b Idealised Me refined as rotating group:
 N1(H1A,H1B,H1C)
;
_olex2_submission_special_instructions 'No special instructions were received'

loop_
_space_group_symop_operation_xyz
'x, y, z'
'-x, y+1/2, -z+1/2'
'-x, -y, -z'
'x, -y-1/2, z-1/2'

loop_
_atom_site_label
_atom_site_type_symbol
_atom_site_fract_x
_atom_site_fract_y
_atom_site_fract_z
_atom_site_U_iso_or_equiv
_atom_site_adp_type
_atom_site_occupancy
_atom_site_site_symmetry_order
_atom_site_calc_flag
_atom_site_refinement_flags_posn
_atom_site_refinement_flags_adp
_atom_site_refinement_flags_occupancy
_atom_site_disorder_assembly
_atom_site_disorder_group
In01 In 1.000000 0.500000 0.500000 0.03906(18) Uani 0.167(6) 2 d S T P A 1
Cl2 Cl 0.85975(6) 0.45250(17) 0.43101(17) 0.0672(3) Uani 1 1 d . . . . .
Cl3 Cl 0.49742(8) -0.0514(3) 0.2518(2) 0.0946(5) Uani 1 1 d . . . . .
Cl1 Cl 0.97769(8) 0.7495(3) 0.73994(19) 0.0933(5) Uani 1 1 d . . . . .
N1 N 0.8645(2) 0.0267(5) 0.4320(6) 0.0653(10) Uani 1 1 d . . . . .
H1A H 0.885809 -0.021329 0.341842 0.078 Uiso 1 1 calc GR . . . .
H1B H 0.886277 -0.025342 0.540764 0.078 Uiso 1 1 calc GR . . . .
H1C H 0.876489 0.141162 0.440276 0.078 Uiso 1 1 calc GR . . . .
C1 C 0.7739(2) 0.0032(5) 0.3878(5) 0.0491(8) Uani 1 1 d . . . . .
C4 C 0.6052(2) -0.0300(6) 0.3054(6) 0.0578(10) Uani 1 1 d . . . . .
C5 C 0.6410(3) 0.0922(8) 0.2127(8) 0.0593(14) Uani 0.753(6) 1 d . . . B 1
H5 H 0.608159 0.164024 0.122709 0.071 Uiso 0.753(6) 1 calc R . . B 1
C6 C 0.7268(3) 0.1086(8) 0.2537(7) 0.0573(13) Uani 0.753(6) 1 d . . . B 1
H6 H 0.752381 0.190746 0.190463 0.069 Uiso 0.753(6) 1 calc R . . B 1
C3 C 0.6510(4) -0.1317(9) 0.4400(9) 0.0731(18) Uani 0.753(6) 1 d . . . B 1
H3 H 0.625037 -0.211244 0.505311 0.088 Uiso 0.753(6) 1 calc R . . B 1
C2 C 0.7378(4) -0.1172(8) 0.4811(8) 0.0670(16) Uani 0.753(6) 1 d . . . B 1
H2 H 0.770282 -0.189333 0.571175 0.080 Uiso 0.753(6) 1 calc R . . B 1
Cu1 Cu 1.000000 0.500000 0.500000 0.03906(18) Uani 0.833(6) 2 d S T P A 2
C9 C 0.7261(9) 0.111(3) 0.476(3) 0.062(4) Uani 0.247(6) 1 d . . . B 2
H9 H 0.750242 0.195280 0.562887 0.074 Uiso 0.247(6) 1 calc R . . B 2
C10 C 0.6410(9) 0.086(3) 0.428(3) 0.072(5) Uani 0.247(6) 1 d . . . B 2
H10 H 0.607587 0.156071 0.485961 0.086 Uiso 0.247(6) 1 calc R . . B 2
C8 C 0.6536(11) -0.146(3) 0.206(3) 0.074(6) Uani 0.247(6) 1 d . . . B 2
H8 H 0.629001 -0.229615 0.118783 0.088 Uiso 0.247(6) 1 calc R . . B 2
C7 C 0.7386(12) -0.119(3) 0.255(3) 0.079(6) Uani 0.247(6) 1 d . . . B 2
H7 H 0.773018 -0.185304 0.196937 0.095 Uiso 0.247(6) 1 calc R . . B 2

loop_
_atom_site_aniso_label
_atom_site_aniso_U_11
_atom_site_aniso_U_22
_atom_site_aniso_U_33
_atom_site_aniso_U_23
_atom_site_aniso_U_13
_atom_site_aniso_U_12
In01 0.0366(3) 0.0435(3) 0.0369(3) 0.00025(19) 0.00776(17) -0.00113(19)
Cl2 0.0450(5) 0.0749(7) 0.0800(7) 0.0027(5) 0.0098(5) 0.0066(4)
Cl3 0.0449(5) 0.1293(13) 0.1066(10) -0.0021(9) 0.0099(6) -0.0204(7)
Cl1 0.0710(8) 0.1373(14) 0.0715(7) 0.0353(8) 0.0155(6) 0.0003(8)
N1 0.0389(16) 0.073(2) 0.082(2) -0.0049(19) 0.0080(15) 0.0064(15)
C1 0.0400(16) 0.055(2) 0.0514(18) -0.0034(16) 0.0086(13) 0.0026(15)
C4 0.0425(18) 0.070(3) 0.060(2) -0.0059(19) 0.0092(16) -0.0069(17)
C5 0.050(3) 0.067(3) 0.057(3) 0.010(3) 0.003(2) 0.002(2)
C6 0.051(3) 0.067(3) 0.055(3) 0.014(2) 0.011(2) -0.003(2)
C3 0.070(4) 0.080(4) 0.068(4) 0.020(3) 0.012(3) -0.018(3)
C2 0.066(3) 0.065(4) 0.063(3) 0.019(3) 0.001(3) -0.002(3)
Cu1 0.0366(3) 0.0435(3) 0.0369(3) 0.00025(19) 0.00776(17) -0.00113(19)
C9 0.035(7) 0.076(11) 0.073(11) -0.003(9) 0.008(6) -0.003(7)
C10 0.034(7) 0.088(13) 0.099(14) 0.007(11) 0.026(8) 0.007(8)
C8 0.052(9) 0.077(12) 0.095(14) -0.028(11) 0.023(9) -0.013(8)
C7 0.056(10) 0.083(14) 0.110(17) -0.003(12) 0.045(11) 0.002(9)

loop_
_atom_type_symbol
_atom_type_description
_atom_type_scat_dispersion_real
_atom_type_scat_dispersion_imag
_atom_type_scat_source
C C 0.0034 0.0017 'International Tables Vol C Tables 4.2.6.8 and 6.1.1.4'
H H 0.0000 0.0000 'International Tables Vol C Tables 4.2.6.8 and 6.1.1.4'
Cl Cl 0.1549 0.1679 'International Tables Vol C Tables 4.2.6.8 and 6.1.1.4'
Cu Cu 0.3203 1.3289 'International Tables Vol C Tables 4.2.6.8 and 6.1.1.4'
In In -0.6542 1.3759 'International Tables Vol C Tables 4.2.6.8 and 6.1.1.4'
N N 0.0065 0.0035 'International Tables Vol C Tables 4.2.6.8 and 6.1.1.4'

loop_
_geom_angle_atom_site_label_1
_geom_angle_atom_site_label_2
_geom_angle_atom_site_label_3
_geom_angle
_geom_angle_site_symmetry_1
_geom_angle_site_symmetry_3
_geom_angle_publ_flag
Cl2 In01 Cl2 180.0 . 3_766 ?
Cl2 In01 Cl1 91.10(4) 3_766 4_575 ?
Cl2 In01 Cl1 91.10(4) . 2_746 ?
Cl2 In01 Cl1 88.82(4) 3_766 3_766 ?
Cl2 In01 Cl1 88.82(4) . . ?
Cl2 In01 Cl1 91.18(4) 3_766 . ?
Cl2 In01 Cl1 88.90(4) . 4_575 ?
Cl2 In01 Cl1 88.90(4) 3_766 2_746 ?
Cl2 In01 Cl1 91.18(4) . 3_766 ?
Cl1 In01 Cl1 180.0 3_766 . ?
Cl1 In01 Cl1 180.0 4_575 2_746 ?
Cl1 In01 Cl1 93.150(8) 2_746 . ?
Cl1 In01 Cl1 86.850(8) 2_746 3_766 ?
Cl1 In01 Cl1 86.850(8) 4_575 . ?
Cl1 In01 Cl1 93.150(8) 4_575 3_766 ?
In01 Cl1 In01 164.53(6) 2_756 . ?
H1A N1 H1B 109.5 . . ?
H1A N1 H1C 109.5 . . ?
H1B N1 H1C 109.5 . . ?
C1 N1 H1A 109.5 . . ?
C1 N1 H1B 109.5 . . ?
C1 N1 H1C 109.5 . . ?
C6 C1 N1 118.4(4) . . ?
C2 C1 N1 120.6(4) . . ?
C2 C1 C6 121.0(4) . . ?
C9 C1 N1 118.6(7) . . ?
C7 C1 N1 119.4(8) . . ?
C7 C1 C9 121.9(10) . . ?
C5 C4 Cl3 118.9(4) . . ?
C3 C4 Cl3 119.5(4) . . ?
C3 C4 C5 121.6(4) . . ?
C10 C4 Cl3 120.3(7) . . ?
C10 C4 C8 121.9(10) . . ?
C8 C4 Cl3 117.8(8) . . ?
C4 C5 H5 120.4 . . ?
C4 C5 C6 119.1(5) . . ?
C6 C5 H5 120.4 . . ?
C1 C6 C5 119.6(5) . . ?
C1 C6 H6 120.2 . . ?
C5 C6 H6 120.2 . . ?
C4 C3 H3 120.2 . . ?
C4 C3 C2 119.6(5) . . ?
C2 C3 H3 120.2 . . ?
C1 C2 C3 119.0(5) . . ?
C1 C2 H2 120.5 . . ?
C3 C2 H2 120.5 . . ?
Cl2 Cu1 Cl2 180.0 . 3_766 ?
Cl2 Cu1 Cl1 91.10(4) . 2_746 ?
Cl2 Cu1 Cl1 88.90(4) 3_766 2_746 ?
Cl2 Cu1 Cl1 88.82(4) 3_766 3_766 ?
Cl2 Cu1 Cl1 88.82(4) . . ?
Cl2 Cu1 Cl1 91.18(4) 3_766 . ?
Cl2 Cu1 Cl1 88.90(4) . 4_575 ?
Cl2 Cu1 Cl1 91.18(4) . 3_766 ?
Cl2 Cu1 Cl1 91.10(4) 3_766 4_575 ?
Cl1 Cu1 Cl1 180.0 3_766 . ?
Cl1 Cu1 Cl1 180.0 4_575 2_746 ?
Cl1 Cu1 Cl1 93.150(8) 2_746 . ?
Cl1 Cu1 Cl1 93.150(8) 4_575 3_766 ?
Cl1 Cu1 Cl1 86.850(8) 4_575 . ?
Cl1 Cu1 Cl1 86.850(8) 2_746 3_766 ?
C1 C9 H9 121.6 . . ?
C10 C9 C1 116.8(16) . . ?
C10 C9 H9 121.6 . . ?
C4 C10 C9 123.1(17) . . ?
C4 C10 H10 118.4 . . ?
C9 C10 H10 118.4 . . ?
C4 C8 H8 123.0 . . ?
C7 C8 C4 114.1(16) . . ?
C7 C8 H8 123.0 . . ?
C1 C7 C8 122.1(16) . . ?
C1 C7 H7 118.9 . . ?
C8 C7 H7 118.9 . . ?

loop_
_geom_bond_atom_site_label_1
_geom_bond_atom_site_label_2
_geom_bond_distance
_geom_bond_site_symmetry_2
_geom_bond_publ_flag
In01 Cl2 2.2782(10) . ?
In01 Cl2 2.2782(10) 3_766 ?
In01 Cl1 2.6619(19) 3_766 ?
In01 Cl1 2.6619(19) . ?
In01 Cl1 2.6574(19) 2_746 ?
In01 Cl1 2.6574(19) 4_575 ?
Cl2 Cu1 2.2782(10) . ?
Cl3 C4 1.736(4) . ?
Cl1 Cu1 2.6619(19) . ?
N1 H1A 0.8900 . ?
N1 H1B 0.8900 . ?
N1 H1C 0.8900 . ?
N1 C1 1.464(5) . ?
C1 C6 1.366(6) . ?
C1 C2 1.354(7) . ?
C1 C9 1.386(18) . ?
C1 C7 1.37(2) . ?
C4 C5 1.357(7) . ?
C4 C3 1.344(8) . ?
C4 C10 1.30(2) . ?
C4 C8 1.479(19) . ?
C5 H5 0.9300 . ?
C5 C6 1.383(7) . ?
C6 H6 0.9300 . ?
C3 H3 0.9300 . ?
C3 C2 1.397(9) . ?
C2 H2 0.9300 . ?
C9 H9 0.9300 . ?
C9 C10 1.38(2) . ?
C10 H10 0.9300 . ?
C8 H8 0.9300 . ?
C8 C7 1.38(2) . ?
C7 H7 0.9300 . ?
